data_4344372
loop_
_publ_author_name
'White, J.G.'
'Hockings, E.F.'

_publ_section_title
;
 Crystal Structure of Iridium Trisilicide, Ir Si3
;
_journal_name_full 'Inorganic Chemistry'
_journal_page_first 1934
_journal_page_last 1935
_journal_volume 10
_journal_year 1971
_chemical_formula_sum 'Ir Si3'
_space_group_IT_number 186
_symmetry_space_group_name_Hall 'P 6c -2c'
_symmetry_space_group_name_H-M 'P 63 m c'
_cell_angle_alpha 90
_cell_angle_beta 90
_cell_angle_gamma 120
_cell_formula_units_Z 2
_cell_length_a 4.351
_cell_length_b 4.351
_cell_length_c 6.622
_cell_volume 108.567
_citation_journal_id_ASTM INOCAJ
_cod_data_source_file White_INOCAJ_1971_1162.cif
_cod_data_source_block Ir1Si3
_cod_original_formula_sum 'Ir1 Si3'
_cod_database_code 4344372

loop_
_symmetry_equiv_pos_as_xyz
x,y,z
x-y,x,z+1/2
-y,x-y,z
-x,-y,z+1/2
-x+y,-x,z
y,-x+y,z+1/2
y,x,z+1/2
-x+y,y,z
-x,-x+y,z+1/2
-y,-x,z
x-y,-y,z+1/2
x,x-y,z

loop_
_atom_site_label
_atom_site_type_symbol
_atom_site_fract_x
_atom_site_fract_y
_atom_site_fract_z
_atom_site_occupancy
_atom_site_U_iso_or_equiv
Si1 Si-1 0.818 0.182 0.083 1 0.0
Ir1 Ir+3 0.3333 0.6667 0.25 1 0.0
